data_7157147
loop_
_publ_author_name
'Luo, Shao-Xiong'
'Liu, Yanzhou'
'Lambrecht, Michael J.'
'Ortwine, Daniel F.'
'DiPasquale, Antonio G.'
'Liang, Jun'
'Wang, Xiaojing'
'Zbieg, Jason R.'
'Li, Jun'

_publ_section_title
;
 cis-Selective synthesis of 1,3-disubstituted tetrahydro-\b-carbolines
 from N-sulfonyl N,S-acetals.
;
_journal_issue 43
_journal_name_full 'Organic &amp; biomolecular chemistry'
_journal_page_first 9510
_journal_paper_doi 10.1039/c9ob01796h
_journal_volume 17
_journal_year 2019
_chemical_absolute_configuration ad
_chemical_formula_sum 'C25 H24 N2 O2 S'
_chemical_formula_weight 416.52
_chemical_name_systematic 28
_space_group.centring_type primitive

_space_group_crystal_system orthorhombic
_space_group_IT_number 19
_space_group_name_Hall 'P 2ac 2ab'
_space_group_name_H-M_alt 'P 21 21 21'
_symmetry_space_group_name_Hall 'P 2ac 2ab'
_symmetry_space_group_name_H-M 'P 21 21 21'
_atom_sites_solution_hydrogens geom
_atom_sites_solution_primary iterative
_atom_sites_solution_secondary difmap
_audit_creation_method SHELXL-2014/7
_audit_update_record
;
2019-03-04 deposited with the CCDC.    2019-10-09 downloaded from the CCDC.
;
_cell_angle_alpha 90
_cell_angle_beta 90
_cell_angle_gamma 90
_cell_formula_units_Z 4
_cell_length_a 9.0518(4)
_cell_length_b 12.1315(5)
_cell_length_c 18.9731(8)
_cell_measurement_reflns_used 8729
_cell_measurement_temperature 100(2)
_cell_measurement_theta_max 25.38
_cell_measurement_theta_min 2.49
_cell_volume 2083.47(15)
_computing_cell_refinement 'Bruker SAINT'
_computing_data_collection 'Bruker APEX2'
_computing_data_reduction 'Bruker SAINT'
_computing_molecular_graphics ORTEP-32
_computing_publication_material WinGX
_computing_structure_refinement SHELXL-2014
_computing_structure_solution SHELXT-2014
_diffrn_ambient_temperature 100(2)
_diffrn_detector_area_resol_mean 8.366
_diffrn_measured_fraction_theta_full 1.000
_diffrn_measured_fraction_theta_max 0.998
_diffrn_measurement_device_type 'Bruker APEX-I CCD'
_diffrn_measurement_method '\f and \w scans'
_diffrn_radiation_type MoK\a
_diffrn_radiation_wavelength 0.71073
_diffrn_reflns_av_R_equivalents 0.0602
_diffrn_reflns_av_unetI/netI 0.0430
_diffrn_reflns_Laue_measured_fraction_full 1.000
_diffrn_reflns_Laue_measured_fraction_max 0.998
_diffrn_reflns_limit_h_max 10
_diffrn_reflns_limit_h_min -10
_diffrn_reflns_limit_k_max 14
_diffrn_reflns_limit_k_min -14
_diffrn_reflns_limit_l_max 22
_diffrn_reflns_limit_l_min -22
_diffrn_reflns_number 26438
_diffrn_reflns_point_group_measured_fraction_full 1.000
_diffrn_reflns_point_group_measured_fraction_max 0.998
_diffrn_reflns_theta_full 25.000
_diffrn_reflns_theta_max 25.377
_diffrn_reflns_theta_min 1.993
_diffrn_source 'fine focus sealed tube'
_exptl_absorpt_coefficient_mu 0.180
_exptl_absorpt_correction_T_max 0.928
_exptl_absorpt_correction_T_min 0.851
_exptl_absorpt_correction_type multi-scan
_exptl_absorpt_process_details SADABS
_exptl_crystal_colour colorless
_exptl_crystal_density_diffrn 1.328
_exptl_crystal_description prism
_exptl_crystal_F_000 880
_exptl_crystal_size_max 0.070
_exptl_crystal_size_mid 0.030
_exptl_crystal_size_min 0.030
_refine_diff_density_max 0.255
_refine_diff_density_min -0.290
_refine_diff_density_rms 0.050
_refine_ls_abs_structure_details
; 
 Flack x determined using 1342 quotients [(I+)-(I-)]/[(I+)+(I-)] 
 (Parsons, Flack and Wagner, Acta Cryst. B69 (2013) 249-259). 
;
_refine_ls_abs_structure_Flack 0.04(5)
_refine_ls_extinction_method none
_refine_ls_goodness_of_fit_ref 1.081
_refine_ls_hydrogen_treatment constr
_refine_ls_matrix_type full
_refine_ls_number_parameters 273
_refine_ls_number_reflns 3817
_refine_ls_number_restraints 0
_refine_ls_restrained_S_all 1.081
_refine_ls_R_factor_all 0.0472
_refine_ls_R_factor_gt 0.0403
_refine_ls_shift/su_max 0.000
_refine_ls_shift/su_mean 0.000
_refine_ls_structure_factor_coef Fsqd
_refine_ls_weighting_details 'w=1/[\s^2^(Fo^2^)+(0.0396P)^2^+0.7032P] where P=(Fo^2^+2Fc^2^)/3'
_refine_ls_weighting_scheme calc
_refine_ls_wR_factor_gt 0.0889
_refine_ls_wR_factor_ref 0.0922
_reflns_Friedel_coverage 0.744
_reflns_Friedel_fraction_full 1.000
_reflns_Friedel_fraction_max 0.998
_reflns_number_gt 3452
_reflns_number_total 3817
_reflns_threshold_expression 'I > 2\s(I)'
_cod_data_source_file c9ob01796h2.cif
_cod_data_source_block 28
_cod_depositor_comments 'Adding full bibliography for 7157147--7157148.cif.'
_cod_database_code 7157147
_shelx_shelxl_version_number 2014/7
_shelx_space_group_comment
; 
The symmetry employed for this shelxl refinement is uniquely defined 
by the following loop, which should always be used as a source of 
symmetry information in preference to the above space-group names. 
They are only intended as comments. 
;
_shelx_estimated_absorpt_t_min 0.987
_shelx_estimated_absorpt_t_max 0.995

loop_
_space_group_symop_operation_xyz
'x, y, z'
'-x+1/2, -y, z+1/2'
'-x, y+1/2, -z+1/2'
'x+1/2, -y+1/2, -z'

loop_
_atom_site_label
_atom_site_type_symbol
_atom_site_fract_x
_atom_site_fract_y
_atom_site_fract_z
_atom_site_U_iso_or_equiv
_atom_site_adp_type
_atom_site_occupancy
_atom_site_site_symmetry_order
_atom_site_calc_flag
_atom_site_refinement_flags_posn
_atom_site_refinement_flags_adp
C1 C 0.6266(4) 0.4514(3) 0.30739(17) 0.0186(7) Uani 1 1 d . .
H1 H 0.5558 0.4624 0.2675 0.022 Uiso 1 1 calc R U
C2 C 0.6141(4) 0.5525(2) 0.35464(17) 0.0189(7) Uani 1 1 d . .
H2A H 0.6627 0.6163 0.3318 0.023 Uiso 1 1 calc R U
H2B H 0.5088 0.5710 0.3621 0.023 Uiso 1 1 calc R U
C3 C 0.6867(4) 0.5289(3) 0.42410(17) 0.0178(7) Uani 1 1 d . .
C4 C 0.7543(4) 0.6004(3) 0.47500(17) 0.0183(7) Uani 1 1 d . .
C5 C 0.7737(4) 0.7154(3) 0.48045(17) 0.0212(8) Uani 1 1 d . .
H5 H 0.7353 0.7635 0.4454 0.025 Uiso 1 1 calc R U
C6 C 0.8497(4) 0.7568(3) 0.53764(19) 0.0245(8) Uani 1 1 d . .
H6 H 0.8654 0.8341 0.5410 0.029 Uiso 1 1 calc R U
C7 C 0.9041(4) 0.6881(3) 0.59081(17) 0.0222(7) Uani 1 1 d . .
H7 H 0.9547 0.7196 0.6298 0.027 Uiso 1 1 calc R U
C8 C 0.8855(4) 0.5748(3) 0.58762(17) 0.0207(8) Uani 1 1 d . .
H8 H 0.9214 0.5277 0.6238 0.025 Uiso 1 1 calc R U
C9 C 0.8117(4) 0.5329(3) 0.52884(17) 0.0171(7) Uani 1 1 d . .
C10 C 0.7032(4) 0.4246(3) 0.44857(17) 0.0174(7) Uani 1 1 d . .
C11 C 0.6411(4) 0.3214(2) 0.41674(16) 0.0165(7) Uani 1 1 d . .
H11 H 0.5570 0.2974 0.4473 0.020 Uiso 1 1 calc R U
C12 C 0.7792(4) 0.4369(3) 0.27486(18) 0.0231(8) Uani 1 1 d . .
H12A H 0.8539 0.4362 0.3122 0.035 Uiso 1 1 calc R U
H12B H 0.7991 0.4980 0.2425 0.035 Uiso 1 1 calc R U
H12C H 0.7827 0.3671 0.2489 0.035 Uiso 1 1 calc R U
C13 C 0.7496(4) 0.2259(3) 0.41323(16) 0.0170(7) Uani 1 1 d . .
C14 C 0.8995(4) 0.2426(3) 0.39919(16) 0.0213(8) Uani 1 1 d . .
H14 H 0.9355 0.3153 0.3919 0.026 Uiso 1 1 calc R U
C15 C 0.9961(4) 0.1542(3) 0.39581(18) 0.0254(8) Uani 1 1 d . .
H15 H 1.0972 0.1665 0.3850 0.030 Uiso 1 1 calc R U
C16 C 0.9457(4) 0.0476(3) 0.40810(18) 0.0265(9) Uani 1 1 d . .
H16 H 1.0123 -0.0129 0.4065 0.032 Uiso 1 1 calc R U
C17 C 0.7977(4) 0.0304(3) 0.42263(18) 0.0248(8) Uani 1 1 d . .
H17 H 0.7623 -0.0421 0.4311 0.030 Uiso 1 1 calc R U
C18 C 0.7007(4) 0.1192(3) 0.42482(17) 0.0212(8) Uani 1 1 d . .
H18 H 0.5991 0.1064 0.4344 0.025 Uiso 1 1 calc R U
C19 C 0.2905(4) 0.4076(3) 0.32548(18) 0.0185(7) Uani 1 1 d . .
C20 C 0.2634(4) 0.4696(3) 0.26555(18) 0.0237(8) Uani 1 1 d . .
H20 H 0.3037 0.4480 0.2214 0.028 Uiso 1 1 calc R U
C21 C 0.1768(4) 0.5637(3) 0.27056(19) 0.0257(8) Uani 1 1 d . .
H21 H 0.1604 0.6074 0.2297 0.031 Uiso 1 1 calc R U
C22 C 0.1137(4) 0.5951(3) 0.33413(18) 0.0248(8) Uani 1 1 d . .
C23 C 0.1380(4) 0.5287(3) 0.39300(19) 0.0253(8) Uani 1 1 d . .
H23 H 0.0918 0.5472 0.4364 0.030 Uiso 1 1 calc R U
C24 C 0.2274(4) 0.4370(3) 0.38962(18) 0.0216(8) Uani 1 1 d . .
H24 H 0.2458 0.3943 0.4307 0.026 Uiso 1 1 calc R U
C25 C 0.0218(4) 0.6986(3) 0.3387(2) 0.0333(9) Uani 1 1 d . .
H25A H -0.0772 0.6802 0.3560 0.050 Uiso 1 1 calc R U
H25B H 0.0140 0.7322 0.2919 0.050 Uiso 1 1 calc R U
H25C H 0.0688 0.7507 0.3712 0.050 Uiso 1 1 calc R U
N1 N 0.5777(3) 0.3503(2) 0.34610(13) 0.0180(6) Uani 1 1 d . .
N2 N 0.7804(3) 0.4249(2) 0.51124(14) 0.0176(6) Uani 1 1 d . .
H2 H 0.8053 0.3663 0.5358 0.021 Uiso 1 1 calc R U
O1 O 0.3801(3) 0.21661(18) 0.37308(12) 0.0236(6) Uani 1 1 d . .
O2 O 0.4304(3) 0.26679(18) 0.24914(12) 0.0237(6) Uani 1 1 d . .
S1 S 0.41966(9) 0.29870(6) 0.32168(4) 0.0186(2) Uani 1 1 d . .

loop_
_atom_site_aniso_label
_atom_site_aniso_U_11
_atom_site_aniso_U_22
_atom_site_aniso_U_33
_atom_site_aniso_U_23
_atom_site_aniso_U_13
_atom_site_aniso_U_12
C1 0.0205(18) 0.0187(16) 0.0167(17) 0.0053(13) -0.0015(13) -0.0008(14)
C2 0.021(2) 0.0163(16) 0.0192(16) 0.0035(14) -0.0010(14) -0.0017(14)
C3 0.0187(18) 0.0159(15) 0.0189(17) 0.0009(14) 0.0002(15) -0.0009(14)
C4 0.0163(18) 0.0190(17) 0.0196(17) -0.0009(14) 0.0013(14) 0.0025(14)
C5 0.0231(19) 0.0164(16) 0.0240(18) -0.0002(15) -0.0010(15) -0.0014(15)
C6 0.0237(19) 0.0181(17) 0.032(2) -0.0058(15) 0.0013(17) 0.0003(15)
C7 0.0187(18) 0.0229(17) 0.0250(18) -0.0083(14) -0.0023(15) -0.0016(16)
C8 0.022(2) 0.0213(16) 0.0192(17) -0.0016(14) 0.0007(14) 0.0015(15)
C9 0.0154(17) 0.0180(16) 0.0180(17) -0.0005(14) 0.0045(14) -0.0013(14)
C10 0.0175(18) 0.0187(16) 0.0159(16) -0.0007(14) 0.0006(14) 0.0013(15)
C11 0.0194(18) 0.0174(16) 0.0126(15) 0.0012(13) -0.0025(13) -0.0024(14)
C12 0.0222(19) 0.0251(18) 0.0221(18) 0.0015(15) 0.0022(15) -0.0015(16)
C13 0.0204(18) 0.0184(16) 0.0123(15) 0.0016(13) -0.0031(14) -0.0011(14)
C14 0.027(2) 0.0176(16) 0.0189(17) 0.0004(13) -0.0047(16) -0.0017(16)
C15 0.024(2) 0.029(2) 0.0227(19) -0.0016(16) -0.0045(16) 0.0028(16)
C16 0.032(2) 0.0236(18) 0.0243(19) -0.0044(15) -0.0080(16) 0.0073(17)
C17 0.035(2) 0.0179(17) 0.0213(18) -0.0014(15) -0.0087(17) -0.0013(16)
C18 0.023(2) 0.0208(17) 0.0198(18) 0.0008(15) -0.0038(15) -0.0043(15)
C19 0.0171(17) 0.0190(16) 0.0193(17) -0.0012(15) -0.0036(15) -0.0055(14)
C20 0.021(2) 0.0296(19) 0.0201(18) -0.0005(16) -0.0015(15) -0.0009(16)
C21 0.023(2) 0.031(2) 0.0238(19) 0.0066(16) -0.0020(15) -0.0006(17)
C22 0.019(2) 0.0251(18) 0.030(2) 0.0006(16) -0.0011(16) -0.0038(15)
C23 0.024(2) 0.0256(19) 0.026(2) -0.0046(16) 0.0055(16) -0.0044(16)
C24 0.0219(19) 0.0227(17) 0.0202(17) 0.0004(15) -0.0007(15) -0.0048(16)
C25 0.029(2) 0.0289(19) 0.042(2) 0.0059(18) 0.0069(18) 0.0033(18)
N1 0.0205(15) 0.0175(13) 0.0162(13) 0.0025(11) -0.0016(13) -0.0015(13)
N2 0.0202(15) 0.0159(13) 0.0166(14) 0.0021(12) -0.0029(12) -0.0007(12)
O1 0.0256(14) 0.0218(12) 0.0234(12) 0.0038(10) -0.0016(10) -0.0058(11)
O2 0.0286(14) 0.0245(12) 0.0181(11) -0.0051(10) -0.0009(11) -0.0037(11)
S1 0.0207(4) 0.0185(4) 0.0165(4) -0.0007(3) -0.0012(4) -0.0032(4)

loop_
_atom_type_symbol
_atom_type_description
_atom_type_scat_dispersion_real
_atom_type_scat_dispersion_imag
_atom_type_scat_source
C C 0.0033 0.0016 'International Tables Vol C Tables 4.2.6.8 and 6.1.1.4'
H H 0.0000 0.0000 'International Tables Vol C Tables 4.2.6.8 and 6.1.1.4'
N N 0.0061 0.0033 'International Tables Vol C Tables 4.2.6.8 and 6.1.1.4'
O O 0.0106 0.0060 'International Tables Vol C Tables 4.2.6.8 and 6.1.1.4'
S S 0.1246 0.1234 'International Tables Vol C Tables 4.2.6.8 and 6.1.1.4'

loop_
_geom_angle_atom_site_label_1
_geom_angle_atom_site_label_2
_geom_angle_atom_site_label_3
_geom_angle
N1 C1 C12 111.9(3)
N1 C1 C2 110.4(3)
C12 C1 C2 113.5(3)
N1 C1 H1 106.9
C12 C1 H1 106.9
C2 C1 H1 106.9
C3 C2 C1 109.3(3)
C3 C2 H2A 109.8
C1 C2 H2A 109.8
C3 C2 H2B 109.8
C1 C2 H2B 109.8
H2A C2 H2B 108.3
C10 C3 C4 106.7(3)
C10 C3 C2 121.8(3)
C4 C3 C2 131.5(3)
C9 C4 C5 118.4(3)
C9 C4 C3 107.1(3)
C5 C4 C3 134.5(3)
C6 C5 C4 118.7(3)
C6 C5 H5 120.7
C4 C5 H5 120.7
C5 C6 C7 121.8(3)
C5 C6 H6 119.1
C7 C6 H6 119.1
C8 C7 C6 121.1(3)
C8 C7 H7 119.4
C6 C7 H7 119.4
C7 C8 C9 117.0(3)
C7 C8 H8 121.5
C9 C8 H8 121.5
N2 C9 C8 129.5(3)
N2 C9 C4 107.5(3)
C8 C9 C4 123.0(3)
C3 C10 N2 110.4(3)
C3 C10 C11 126.8(3)
N2 C10 C11 122.6(3)
N1 C11 C10 108.0(2)
N1 C11 C13 112.7(2)
C10 C11 C13 114.3(3)
N1 C11 H11 107.2
C10 C11 H11 107.2
C13 C11 H11 107.2
C1 C12 H12A 109.5
C1 C12 H12B 109.5
H12A C12 H12B 109.5
C1 C12 H12C 109.5
H12A C12 H12C 109.5
H12B C12 H12C 109.5
C18 C13 C14 118.4(3)
C18 C13 C11 119.9(3)
C14 C13 C11 121.7(3)
C15 C14 C13 120.6(3)
C15 C14 H14 119.7
C13 C14 H14 119.7
C14 C15 C16 120.3(3)
C14 C15 H15 119.8
C16 C15 H15 119.8
C17 C16 C15 119.4(3)
C17 C16 H16 120.3
C15 C16 H16 120.3
C16 C17 C18 120.1(3)
C16 C17 H17 120.0
C18 C17 H17 120.0
C13 C18 C17 121.1(3)
C13 C18 H18 119.4
C17 C18 H18 119.4
C20 C19 C24 120.4(3)
C20 C19 S1 119.4(3)
C24 C19 S1 120.0(3)
C19 C20 C21 119.4(3)
C19 C20 H20 120.3
C21 C20 H20 120.3
C20 C21 C22 121.2(3)
C20 C21 H21 119.4
C22 C21 H21 119.4
C21 C22 C23 118.2(3)
C21 C22 C25 120.3(3)
C23 C22 C25 121.5(3)
C24 C23 C22 121.5(3)
C24 C23 H23 119.3
C22 C23 H23 119.3
C23 C24 C19 119.3(3)
C23 C24 H24 120.3
C19 C24 H24 120.3
C22 C25 H25A 109.5
C22 C25 H25B 109.5
H25A C25 H25B 109.5
C22 C25 H25C 109.5
H25A C25 H25C 109.5
H25B C25 H25C 109.5
C1 N1 C11 121.1(3)
C1 N1 S1 115.8(2)
C11 N1 S1 120.0(2)
C10 N2 C9 108.3(3)
C10 N2 H2 125.8
C9 N2 H2 125.8
O2 S1 O1 118.74(14)
O2 S1 N1 108.52(14)
O1 S1 N1 106.97(14)
O2 S1 C19 106.62(15)
O1 S1 C19 108.96(15)
N1 S1 C19 106.43(14)

loop_
_geom_bond_atom_site_label_1
_geom_bond_atom_site_label_2
_geom_bond_distance
C1 N1 1.497(4)
C1 C12 1.523(5)
C1 C2 1.524(4)
C1 H1 1.0000
C2 C3 1.500(4)
C2 H2A 0.9900
C2 H2B 0.9900
C3 C10 1.356(4)
C3 C4 1.435(5)
C4 C9 1.409(5)
C4 C5 1.410(4)
C5 C6 1.379(5)
C5 H5 0.9500
C6 C7 1.398(5)
C6 H6 0.9500
C7 C8 1.387(4)
C7 H7 0.9500
C8 C9 1.396(4)
C8 H8 0.9500
C9 N2 1.382(4)
C10 N2 1.379(4)
C10 C11 1.499(4)
C11 N1 1.499(4)
C11 C13 1.521(4)
C11 H11 1.0000
C12 H12A 0.9800
C12 H12B 0.9800
C12 H12C 0.9800
C13 C18 1.387(4)
C13 C14 1.397(5)
C14 C15 1.385(5)
C14 H14 0.9500
C15 C16 1.391(5)
C15 H15 0.9500
C16 C17 1.383(5)
C16 H16 0.9500
C17 C18 1.390(5)
C17 H17 0.9500
C18 H18 0.9500
C19 C20 1.386(5)
C19 C24 1.391(5)
C19 S1 1.765(3)
C20 C21 1.388(5)
C20 H20 0.9500
C21 C22 1.388(5)
C21 H21 0.9500
C22 C23 1.395(5)
C22 C25 1.508(5)
C23 C24 1.378(5)
C23 H23 0.9500
C24 H24 0.9500
C25 H25A 0.9800
C25 H25B 0.9800
C25 H25C 0.9800
N1 S1 1.629(3)
N2 H2 0.8800
O1 S1 1.439(2)
O2 S1 1.433(2)
